data_7034934
loop_
_publ_author_name
'Hoque, Md Najbul'
'Gogoi, Abhijit'
'Das, Gopal'

_publ_section_title
;
 Anion complexation with cyanobenzoyl substituted first and second
 generation tripodal amide receptors: crystal structure and solution
 studies.
;
_journal_issue 34
_journal_name_full 'Dalton transactions (Cambridge, England : 2003)'
_journal_page_first 15220
_journal_page_last 15231
_journal_paper_doi 10.1039/c5dt00369e
_journal_volume 44
_journal_year 2015
_chemical_formula_moiety '2(C48H40N7O6), F6 Si, 2(C3H7NO), 4(H2O)'
_chemical_formula_sum 'C102 H102 F6 N16 O18 Si'
_chemical_formula_weight 1982.09
_chemical_name_systematic
; 
 ? 
;
_space_group_IT_number 2
_symmetry_cell_setting triclinic
_symmetry_space_group_name_Hall '-P 1'
_symmetry_space_group_name_H-M 'P -1'
_atom_sites_solution_hydrogens geom
_atom_sites_solution_primary direct
_atom_sites_solution_secondary difmap
_audit_creation_method SHELXL-97
_audit_update_record
;
2015-04-10 deposited with the CCDC.
2015-04-23 downloaded from the CCDC.
;
_cell_angle_alpha 99.496(5)
_cell_angle_beta 108.367(5)
_cell_angle_gamma 101.296(5)
_cell_formula_units_Z 1
_cell_length_a 13.0320(8)
_cell_length_b 13.7659(9)
_cell_length_c 15.5660(11)
_cell_measurement_reflns_used 2467
_cell_measurement_temperature 298(2)
_cell_measurement_theta_max 24.19
_cell_measurement_theta_min 2.35
_cell_volume 2520.6(3)
_computing_cell_refinement 'Bruker SMART'
_computing_data_collection 'Bruker SMART'
_computing_data_reduction 'Bruker SAINT'
_computing_molecular_graphics 'Bruker SHELXTL'
_computing_publication_material 'Bruker SHELXTL'
_computing_structure_refinement 'Bruker SHELXTL'
_computing_structure_solution 'Bruker SHELXTL'
_diffrn_ambient_temperature 298(2)
_diffrn_measured_fraction_theta_full 0.989
_diffrn_measured_fraction_theta_max 0.989
_diffrn_measurement_device_type 'CCD area detector'
_diffrn_measurement_method 'phi and omega scans'
_diffrn_radiation_monochromator graphite
_diffrn_radiation_source 'fine-focus sealed tube'
_diffrn_radiation_type MoK\a
_diffrn_radiation_wavelength 0.71073
_diffrn_reflns_av_R_equivalents 0.0574
_diffrn_reflns_av_unetI/netI 0.0935
_diffrn_reflns_limit_h_max 16
_diffrn_reflns_limit_h_min -15
_diffrn_reflns_limit_k_max 16
_diffrn_reflns_limit_k_min -17
_diffrn_reflns_limit_l_max 19
_diffrn_reflns_limit_l_min -19
_diffrn_reflns_number 25806
_diffrn_reflns_theta_full 27.04
_diffrn_reflns_theta_max 27.04
_diffrn_reflns_theta_min 1.42
_exptl_absorpt_coefficient_mu 0.109
_exptl_absorpt_correction_T_max 0.987
_exptl_absorpt_correction_T_min 0.973
_exptl_absorpt_correction_type multi-scan
_exptl_absorpt_process_details sadabs
_exptl_crystal_colour red
_exptl_crystal_density_diffrn 1.306
_exptl_crystal_density_method 'not measured'
_exptl_crystal_description needle
_exptl_crystal_F_000 880
_exptl_crystal_size_max 0.29
_exptl_crystal_size_mid 0.21
_exptl_crystal_size_min 0.12
_refine_diff_density_max 0.922
_refine_diff_density_min -0.272
_refine_diff_density_rms 0.052
_refine_ls_extinction_method none
_refine_ls_goodness_of_fit_ref 0.971
_refine_ls_hydrogen_treatment mixed
_refine_ls_matrix_type full
_refine_ls_number_parameters 668
_refine_ls_number_reflns 10049
_refine_ls_number_restraints 2
_refine_ls_restrained_S_all 0.984
_refine_ls_R_factor_all 0.1958
_refine_ls_R_factor_gt 0.0732
_refine_ls_shift/su_max 0.002
_refine_ls_shift/su_mean 0.001
_refine_ls_structure_factor_coef Fsqd
_refine_ls_weighting_details 'calc w=1/[\s^2^(Fo^2^)+(0.1271P)^2^+0.0000P] where P=(Fo^2^+2Fc^2^)/3'
_refine_ls_weighting_scheme calc
_refine_ls_wR_factor_gt 0.1985
_refine_ls_wR_factor_ref 0.2639
_reflns_number_gt 6677
_reflns_number_total 10949
_reflns_threshold_expression >2sigma(I)
_cod_data_source_file c5dt00369e2.cif
_cod_data_source_block (2LH)2-SIF6-4H20-2DMF
_cod_depositor_comments 'Adding full bibliography for 7034925--7034934.cif.'
_cod_database_code 7034934

loop_
_symmetry_equiv_pos_as_xyz
'x, y, z'
'-x, -y, -z'

loop_
_atom_site_label
_atom_site_type_symbol
_atom_site_fract_x
_atom_site_fract_y
_atom_site_fract_z
_atom_site_U_iso_or_equiv
_atom_site_adp_type
_atom_site_occupancy
_atom_site_symmetry_multiplicity
_atom_site_calc_flag
_atom_site_refinement_flags
Si1 Si 0.0000 0.5000 0.0000 0.0612(5) Uani 1 2 d S
N6 N 0.2254(3) 0.5591(3) 0.5439(3) 0.0744(11) Uani 1 1 d .
H6 H 0.1837 0.5751 0.5741 0.089 Uiso 1 1 calc R
N4 N 0.0952(3) 0.5774(3) 0.7919(3) 0.0761(12) Uani 1 1 d .
H4N H 0.0658 0.5804 0.8342 0.091 Uiso 1 1 calc R
N1 N 0.6321(4) 0.3458(3) 0.8311(3) 0.0769(13) Uani 1 1 d .
N2 N 0.1563(4) 0.1519(4) 1.0176(3) 0.1026(15) Uani 1 1 d .
H2N H 0.1025 0.1753 0.9880 0.123 Uiso 1 1 calc R
N7 N -0.0934(6) 0.9390(5) 0.3714(4) 0.132(2) Uani 1 1 d .
N5 N -0.4419(6) 0.7508(6) 0.6629(7) 0.216(5) Uani 1 1 d .
N3 N -0.3241(8) 0.1209(6) 1.1959(6) 0.184(3) Uani 1 1 d .
N8 N 0.6509(6) 0.0172(5) 0.4555(7) 0.152(3) Uani 1 1 d .
C3 C 0.4179(5) 0.1814(4) 0.9158(4) 0.0857(16) Uani 1 1 d .
C1 C 0.6774(4) 0.2644(4) 0.8732(4) 0.0919(16) Uani 1 1 d .
H1A H 0.7564 0.2920 0.9108 0.110 Uiso 1 1 calc R
H1B H 0.6699 0.2074 0.8237 0.110 Uiso 1 1 calc R
C8 C 0.3110(5) 0.1733(4) 0.8589(4) 0.0816(15) Uani 1 1 d .
H8 H 0.2955 0.1749 0.7966 0.098 Uiso 1 1 calc R
C6 C 0.2486(5) 0.1600(4) 0.9860(4) 0.0924(17) Uani 1 1 d .
C7 C 0.2272(5) 0.1627(4) 0.8944(4) 0.0846(15) Uani 1 1 d .
H7 H 0.1543 0.1571 0.8558 0.102 Uiso 1 1 calc R
C10 C 0.0387(5) 0.1142(5) 1.1101(4) 0.1045(19) Uani 1 1 d .
C2 C 0.6142(5) 0.2275(5) 0.9330(4) 0.110(2) Uani 1 1 d .
H2A H 0.6384 0.1712 0.9556 0.132 Uiso 1 1 calc R
H2B H 0.6265 0.2822 0.9862 0.132 Uiso 1 1 calc R
C11 C 0.0253(6) 0.0761(4) 1.1816(5) 0.105(2) Uani 1 1 d .
H11 H 0.0798 0.0482 1.2152 0.127 Uiso 1 1 calc R
C4 C 0.4405(5) 0.1757(6) 1.0063(4) 0.125(2) Uani 1 1 d .
H4 H 0.5131 0.1795 1.0442 0.151 Uiso 1 1 calc R
C13 C -0.1471(6) 0.1157(5) 1.1563(5) 0.1005(19) Uani 1 1 d .
C9 C 0.1434(6) 0.1121(6) 1.0882(5) 0.111(2) Uani 1 1 d .
C5 C 0.3549(6) 0.1643(6) 1.0414(4) 0.130(3) Uani 1 1 d .
H5 H 0.3698 0.1596 1.1029 0.156 Uiso 1 1 calc R
C15 C -0.0443(7) 0.1566(10) 1.0628(6) 0.220(6) Uani 1 1 d .
H15 H -0.0360 0.1861 1.0150 0.265 Uiso 1 1 calc R
C12 C -0.0672(7) 0.0775(5) 1.2059(5) 0.111(2) Uani 1 1 d .
H12 H -0.0743 0.0522 1.2562 0.133 Uiso 1 1 calc R
C16 C -0.2444(9) 0.1185(6) 1.1791(6) 0.135(3) Uani 1 1 d .
C19 C 0.3964(4) 0.4912(4) 0.8579(3) 0.0672(12) Uani 1 1 d .
C25 C 0.0416(4) 0.6010(4) 0.7130(4) 0.0693(13) Uani 1 1 d .
C22 C 0.1978(4) 0.5475(4) 0.8117(3) 0.0637(12) Uani 1 1 d .
C21 C 0.2057(4) 0.4626(4) 0.8474(3) 0.0702(13) Uani 1 1 d .
H21 H 0.1441 0.4244 0.8561 0.084 Uiso 1 1 calc R
C26 C -0.0647(4) 0.6336(4) 0.7067(3) 0.0685(12) Uani 1 1 d .
C24 C 0.3911(4) 0.5765(4) 0.8238(3) 0.0729(13) Uani 1 1 d .
H24 H 0.4535 0.6147 0.8162 0.087 Uiso 1 1 calc R
C18 C 0.5900(4) 0.5103(4) 0.8744(4) 0.0847(15) Uani 1 1 d .
H18A H 0.6177 0.5770 0.9177 0.102 Uiso 1 1 calc R
H18B H 0.5764 0.5193 0.8116 0.102 Uiso 1 1 calc R
C23 C 0.2911(4) 0.6051(4) 0.8008(3) 0.0711(13) Uani 1 1 d .
H23 H 0.2866 0.6630 0.7779 0.085 Uiso 1 1 calc R
C27 C -0.1200(5) 0.6219(5) 0.7687(4) 0.1001(19) Uani 1 1 d .
H27 H -0.0921 0.5924 0.8177 0.120 Uiso 1 1 calc R
C31 C -0.1086(4) 0.6757(4) 0.6341(3) 0.0835(15) Uani 1 1 d .
H31 H -0.0727 0.6836 0.5917 0.100 Uiso 1 1 calc R
C29 C -0.2589(5) 0.6953(5) 0.6843(5) 0.0931(17) Uani 1 1 d .
C17 C 0.6730(4) 0.4477(4) 0.8986(4) 0.0891(16) Uani 1 1 d .
H17B H 0.7444 0.4837 0.8978 0.107 Uiso 1 1 calc R
H17A H 0.6845 0.4385 0.9611 0.107 Uiso 1 1 calc R
C28 C -0.2160(5) 0.6538(5) 0.7579(5) 0.105(2) Uani 1 1 d .
H28 H -0.2520 0.6472 0.8005 0.126 Uiso 1 1 calc R
C30 C -0.2048(5) 0.7064(5) 0.6234(4) 0.1027(19) Uani 1 1 d .
H30 H -0.2334 0.7351 0.5739 0.123 Uiso 1 1 calc R
C32 C -0.3608(6) 0.7272(6) 0.6743(6) 0.137(3) Uani 1 1 d .
C40 C 0.2869(4) 0.4882(4) 0.5730(3) 0.0685(13) Uani 1 1 d .
C37 C 0.2391(4) 0.4102(4) 0.6076(3) 0.0715(13) Uani 1 1 d .
H37 H 0.1678 0.4051 0.6097 0.086 Uiso 1 1 calc R
C36 C 0.2962(4) 0.3418(4) 0.6381(3) 0.0747(14) Uani 1 1 d .
H36 H 0.2648 0.2915 0.6625 0.090 Uiso 1 1 calc R
C43 C 0.1418(5) 0.7422(4) 0.5246(4) 0.0840(15) Uani 1 1 d .
H43 H 0.1775 0.7421 0.5866 0.101 Uiso 1 1 calc R
C41 C 0.2270(4) 0.6036(4) 0.4725(3) 0.0739(14) Uani 1 1 d .
C38 C 0.4495(4) 0.4239(4) 0.5981(3) 0.0795(14) Uani 1 1 d .
H38 H 0.5203 0.4279 0.5950 0.095 Uiso 1 1 calc R
C42 C 0.1539(4) 0.6736(4) 0.4541(3) 0.0709(13) Uani 1 1 d .
C35 C 0.4012(4) 0.3477(4) 0.6326(3) 0.0717(13) Uani 1 1 d .
C39 C 0.3927(4) 0.4935(4) 0.5684(3) 0.0752(14) Uani 1 1 d .
H39 H 0.4251 0.5443 0.5450 0.090 Uiso 1 1 calc R
C47 C 0.1007(5) 0.6769(5) 0.3622(4) 0.0869(16) Uani 1 1 d .
H47 H 0.1087 0.6328 0.3140 0.104 Uiso 1 1 calc R
C46 C 0.0359(5) 0.7448(5) 0.3412(4) 0.0913(16) Uani 1 1 d .
H46 H -0.0004 0.7453 0.2794 0.110 Uiso 1 1 calc R
C45 C 0.0260(4) 0.8113(4) 0.4126(4) 0.0802(14) Uani 1 1 d .
C48 C -0.0413(6) 0.8836(6) 0.3904(4) 0.1025(19) Uani 1 1 d .
C34 C 0.5595(5) 0.2708(5) 0.6606(4) 0.0923(17) Uani 1 1 d .
H34A H 0.5631 0.2832 0.6019 0.111 Uiso 1 1 calc R
H34B H 0.5710 0.2038 0.6640 0.111 Uiso 1 1 calc R
C33 C 0.6503(4) 0.3508(5) 0.7406(4) 0.0888(16) Uani 1 1 d .
H33A H 0.6497 0.4179 0.7294 0.107 Uiso 1 1 calc R
H33B H 0.7228 0.3398 0.7449 0.107 Uiso 1 1 calc R
C44 C 0.0779(5) 0.8104(4) 0.5042(4) 0.0864(16) Uani 1 1 d .
H44 H 0.0700 0.8551 0.5520 0.104 Uiso 1 1 calc R
C50 C 0.7208(9) -0.0440(8) 0.5220(11) 0.244(7) Uani 1 1 d .
H50C H 0.7683 0.0022 0.5808 0.366 Uiso 1 1 calc R
H50A H 0.7659 -0.0734 0.4926 0.366 Uiso 1 1 calc R
H50B H 0.6696 -0.0973 0.5322 0.366 Uiso 1 1 calc R
C51 C 0.6190(19) 0.0828(15) 0.4875(19) 0.49(2) Uani 1 1 d .
H51 H 0.5770 0.1209 0.4544 0.591 Uiso 1 1 calc R
C49 C 0.6257(10) -0.0049(9) 0.3579(8) 0.216(5) Uani 1 1 d .
H49C H 0.5749 0.0329 0.3303 0.324 Uiso 1 1 calc R
H49B H 0.5915 -0.0767 0.3317 0.324 Uiso 1 1 calc R
H49A H 0.6935 0.0141 0.3454 0.324 Uiso 1 1 calc R
O4 O 0.4898(3) 0.4538(3) 0.8813(2) 0.0825(10) Uani 1 1 d .
O1 O 0.4986(3) 0.1951(3) 0.8738(2) 0.0985(12) Uani 1 1 d .
O5 O 0.4506(3) 0.2734(3) 0.6643(2) 0.0829(10) Uani 1 1 d .
O6 O 0.2823(3) 0.5868(3) 0.4242(2) 0.0936(12) Uani 1 1 d .
O3 O 0.0747(3) 0.5984(3) 0.6470(2) 0.0947(12) Uani 1 1 d .
O2 O 0.2151(4) 0.0790(5) 1.1360(4) 0.1367(18) Uani 1 1 d .
O7 O 0.6565(7) 0.0947(6) 0.5889(8) 0.246(4) Uani 1 1 d .
C20 C 0.3058(4) 0.4344(4) 0.8703(3) 0.0702(13) Uani 1 1 d .
H20 H 0.3112 0.3771 0.8940 0.084 Uiso 1 1 calc R
F1 F 0.0842(2) 0.4214(2) 0.00923(19) 0.0780(8) Uani 1 1 d .
F3 F -0.08959(19) 0.4163(2) 0.02811(17) 0.0744(7) Uani 1 1 d .
F2 F 0.0679(2) 0.5595(2) 0.11368(16) 0.0792(8) Uani 1 1 d .
C14 C -0.1357(7) 0.1557(10) 1.0848(6) 0.205(5) Uani 1 1 d .
H14 H -0.1913 0.1824 1.0510 0.246 Uiso 1 1 calc R
O8 O 0.9897(6) 0.2240(6) 0.8784(4) 0.1121(18) Uani 1 1 d .
O9 O 0.7799(6) 0.0914(5) 0.7728(5) 0.162(2) Uani 1 1 d D
H1N H 0.561(4) 0.329(3) 0.815(3) 0.080(15) Uiso 1 1 d .
H9OB H 0.748(9) 0.058(8) 0.833(10) 0.83(8) Uiso 1 1 d D
H9OA H 0.755(3) 0.128(3) 0.735(2) 0.055(13) Uiso 1 1 d D
H8OA H 0.999(8) 0.287(8) 0.895(6) 0.18(5) Uiso 1 1 d .
H8OB H 0.960(10) 0.186(8) 0.883(8) 0.34(7) Uiso 1 1 d .

loop_
_atom_site_aniso_label
_atom_site_aniso_U_11
_atom_site_aniso_U_22
_atom_site_aniso_U_33
_atom_site_aniso_U_23
_atom_site_aniso_U_13
_atom_site_aniso_U_12
Si1 0.0463(10) 0.0866(13) 0.0578(11) 0.0228(10) 0.0253(8) 0.0177(9)
N6 0.080(3) 0.086(3) 0.070(3) 0.022(2) 0.044(2) 0.017(2)
N4 0.072(3) 0.110(3) 0.069(3) 0.033(2) 0.041(2) 0.041(3)
N1 0.044(2) 0.106(4) 0.078(3) 0.007(3) 0.022(2) 0.025(2)
N2 0.086(3) 0.129(4) 0.078(3) 0.022(3) 0.029(3) 0.002(3)
N7 0.142(6) 0.142(6) 0.123(5) 0.045(4) 0.045(4) 0.059(4)
N5 0.092(5) 0.182(8) 0.296(11) -0.044(7) 0.002(6) 0.062(5)
N3 0.230(9) 0.186(7) 0.239(9) 0.113(6) 0.162(8) 0.100(7)
N8 0.137(6) 0.100(5) 0.221(9) -0.012(5) 0.119(6) -0.010(4)
C3 0.071(4) 0.101(4) 0.075(4) 0.015(3) 0.029(3) 0.003(3)
C1 0.058(3) 0.111(4) 0.097(4) 0.008(3) 0.020(3) 0.028(3)
C8 0.071(4) 0.093(4) 0.077(4) 0.017(3) 0.027(3) 0.015(3)
C6 0.074(4) 0.107(4) 0.074(4) -0.001(3) 0.025(3) -0.003(3)
C7 0.071(3) 0.092(4) 0.079(4) 0.016(3) 0.020(3) 0.009(3)
C10 0.086(4) 0.138(6) 0.083(4) 0.032(4) 0.029(4) 0.013(4)
C2 0.080(4) 0.143(6) 0.095(4) 0.032(4) 0.022(3) 0.018(4)
C11 0.131(6) 0.090(4) 0.108(5) 0.041(4) 0.053(4) 0.025(4)
C4 0.076(4) 0.201(7) 0.084(5) 0.042(5) 0.020(3) 0.013(4)
C13 0.111(5) 0.095(5) 0.100(5) 0.028(4) 0.050(4) 0.014(4)
C9 0.085(5) 0.147(6) 0.078(5) 0.020(4) 0.017(4) 0.006(4)
C5 0.086(5) 0.204(8) 0.074(4) 0.029(4) 0.019(4) -0.001(5)
C15 0.127(7) 0.467(19) 0.152(8) 0.191(10) 0.080(6) 0.123(10)
C12 0.147(7) 0.090(5) 0.119(6) 0.038(4) 0.075(5) 0.027(4)
C16 0.168(9) 0.124(6) 0.157(7) 0.054(5) 0.104(7) 0.042(6)
C19 0.057(3) 0.086(4) 0.063(3) 0.012(3) 0.025(2) 0.029(3)
C25 0.063(3) 0.090(4) 0.066(3) 0.027(3) 0.032(3) 0.024(3)
C22 0.061(3) 0.086(4) 0.056(3) 0.019(3) 0.031(2) 0.030(3)
C21 0.070(3) 0.089(4) 0.067(3) 0.028(3) 0.037(3) 0.027(3)
C26 0.060(3) 0.075(3) 0.073(3) 0.021(3) 0.028(2) 0.015(2)
C24 0.057(3) 0.081(4) 0.084(4) 0.018(3) 0.033(3) 0.016(3)
C18 0.050(3) 0.108(4) 0.089(4) 0.005(3) 0.020(3) 0.027(3)
C23 0.068(3) 0.082(3) 0.070(3) 0.021(3) 0.028(3) 0.027(3)
C27 0.101(5) 0.121(5) 0.125(5) 0.061(4) 0.070(4) 0.057(4)
C31 0.071(4) 0.116(4) 0.061(3) 0.021(3) 0.015(3) 0.034(3)
C29 0.059(3) 0.090(4) 0.106(5) -0.009(4) 0.013(3) 0.020(3)
C17 0.058(3) 0.098(4) 0.096(4) -0.005(3) 0.021(3) 0.020(3)
C28 0.090(4) 0.111(5) 0.146(6) 0.041(4) 0.072(4) 0.039(4)
C30 0.087(4) 0.127(5) 0.078(4) 0.006(4) 0.005(3) 0.047(4)
C32 0.070(5) 0.124(6) 0.164(7) -0.028(5) -0.001(5) 0.031(4)
C40 0.069(3) 0.079(3) 0.059(3) 0.014(3) 0.029(2) 0.015(3)
C37 0.065(3) 0.084(3) 0.062(3) 0.016(3) 0.029(2) 0.004(3)
C36 0.070(3) 0.084(4) 0.066(3) 0.016(3) 0.031(3) 0.002(3)
C43 0.107(4) 0.085(4) 0.065(3) 0.020(3) 0.041(3) 0.016(3)
C41 0.079(4) 0.079(4) 0.070(3) 0.020(3) 0.041(3) 0.013(3)
C38 0.068(3) 0.103(4) 0.068(3) 0.017(3) 0.032(3) 0.014(3)
C42 0.075(3) 0.076(3) 0.065(3) 0.022(3) 0.036(3) 0.006(3)
C35 0.079(4) 0.080(3) 0.051(3) 0.013(3) 0.023(2) 0.014(3)
C39 0.069(3) 0.091(4) 0.070(3) 0.024(3) 0.037(3) 0.008(3)
C47 0.087(4) 0.100(4) 0.077(4) 0.017(3) 0.043(3) 0.015(3)
C46 0.091(4) 0.107(5) 0.063(4) 0.018(3) 0.021(3) 0.011(4)
C45 0.076(4) 0.081(4) 0.081(4) 0.025(3) 0.030(3) 0.009(3)
C48 0.106(5) 0.115(6) 0.089(5) 0.034(4) 0.038(4) 0.019(4)
C34 0.097(5) 0.107(5) 0.084(4) 0.012(3) 0.050(4) 0.035(4)
C33 0.065(3) 0.121(5) 0.097(4) 0.022(4) 0.050(3) 0.029(3)
C44 0.114(5) 0.076(4) 0.079(4) 0.021(3) 0.046(4) 0.027(4)
C50 0.149(9) 0.140(8) 0.48(2) 0.090(11) 0.146(12) 0.052(7)
C51 0.46(3) 0.29(2) 0.66(4) -0.24(3) 0.48(3) -0.21(2)
C49 0.257(13) 0.210(10) 0.165(9) 0.046(8) 0.101(9) -0.019(9)
O4 0.065(2) 0.106(3) 0.088(2) 0.026(2) 0.0336(18) 0.036(2)
O1 0.065(2) 0.137(3) 0.077(2) 0.017(2) 0.0163(19) 0.012(2)
O5 0.076(2) 0.093(3) 0.076(2) 0.017(2) 0.0285(18) 0.0151(19)
O6 0.103(3) 0.121(3) 0.083(2) 0.036(2) 0.059(2) 0.036(2)
O3 0.090(3) 0.147(3) 0.084(3) 0.056(2) 0.055(2) 0.052(2)
O2 0.097(4) 0.194(5) 0.117(4) 0.062(4) 0.032(3) 0.026(3)
O7 0.199(7) 0.179(7) 0.388(13) 0.036(8) 0.148(9) 0.069(6)
C20 0.077(4) 0.080(3) 0.070(3) 0.026(3) 0.037(3) 0.035(3)
F1 0.0527(16) 0.098(2) 0.096(2) 0.0335(16) 0.0310(14) 0.0327(14)
F3 0.0528(15) 0.1021(19) 0.0770(18) 0.0313(14) 0.0345(13) 0.0130(13)
F2 0.0702(17) 0.104(2) 0.0583(17) 0.0173(14) 0.0222(13) 0.0154(15)
C14 0.112(6) 0.414(16) 0.178(8) 0.196(10) 0.082(6) 0.114(8)
O8 0.136(5) 0.099(4) 0.122(4) 0.034(3) 0.064(4) 0.041(4)
O9 0.160(5) 0.129(5) 0.207(7) 0.046(5) 0.068(5) 0.055(4)

loop_
_atom_type_symbol
_atom_type_description
_atom_type_scat_dispersion_real
_atom_type_scat_dispersion_imag
_atom_type_scat_source
C C 0.0033 0.0016 'International Tables Vol C Tables 4.2.6.8 and 6.1.1.4'
H H 0.0000 0.0000 'International Tables Vol C Tables 4.2.6.8 and 6.1.1.4'
N N 0.0061 0.0033 'International Tables Vol C Tables 4.2.6.8 and 6.1.1.4'
O O 0.0106 0.0060 'International Tables Vol C Tables 4.2.6.8 and 6.1.1.4'
Si Si 0.0817 0.0704 'International Tables Vol C Tables 4.2.6.8 and 6.1.1.4'
F F 0.0171 0.0103 'International Tables Vol C Tables 4.2.6.8 and 6.1.1.4'

loop_
_geom_angle_atom_site_label_1
_geom_angle_atom_site_label_2
_geom_angle_atom_site_label_3
_geom_angle
_geom_angle_site_symmetry_1
_geom_angle_site_symmetry_3
F1 Si1 F1 180.000(1) 2_565 .
F1 Si1 F3 90.73(12) 2_565 .
F1 Si1 F3 89.27(12) . .
F1 Si1 F3 89.27(12) 2_565 2_565
F1 Si1 F3 90.73(12) . 2_565
F3 Si1 F3 180.00(18) . 2_565
F1 Si1 F2 90.10(13) 2_565 2_565
F1 Si1 F2 89.90(13) . 2_565
F3 Si1 F2 89.81(12) . 2_565
F3 Si1 F2 90.19(12) 2_565 2_565
F1 Si1 F2 89.90(13) 2_565 .
F1 Si1 F2 90.10(13) . .
F3 Si1 F2 90.19(12) . .
F3 Si1 F2 89.81(12) 2_565 .
F2 Si1 F2 180.0(2) 2_565 .
C41 N6 C40 125.6(4) . .
C25 N4 C22 125.3(4) . .
C17 N1 C33 112.4(4) . .
C17 N1 C1 112.9(4) . .
C33 N1 C1 112.4(4) . .
C9 N2 C6 127.7(6) . .
C51 N8 C49 117.3(19) . .
C51 N8 C50 120.1(18) . .
C49 N8 C50 122.6(8) . .
C8 C3 C4 120.6(5) . .
C8 C3 O1 115.1(5) . .
C4 C3 O1 124.4(5) . .
N1 C1 C2 110.4(4) . .
C3 C8 C7 119.2(5) . .
C7 C6 C5 119.2(5) . .
C7 C6 N2 117.1(5) . .
C5 C6 N2 123.7(6) . .
C6 C7 C8 121.2(5) . .
C11 C10 C15 117.2(7) . .
C11 C10 C9 118.8(7) . .
C15 C10 C9 124.0(7) . .
O1 C2 C1 105.6(5) . .
C10 C11 C12 121.5(7) . .
C3 C4 C5 119.7(6) . .
C14 C13 C12 120.7(7) . .
C14 C13 C16 118.2(8) . .
C12 C13 C16 121.1(7) . .
O2 C9 N2 121.8(7) . .
O2 C9 C10 120.1(7) . .
N2 C9 C10 118.0(7) . .
C6 C5 C4 120.1(6) . .
C14 C15 C10 121.3(8) . .
C13 C12 C11 119.3(7) . .
N3 C16 C13 178.7(10) . .
C20 C19 C24 121.4(4) . .
C20 C19 O4 114.1(5) . .
C24 C19 O4 124.5(4) . .
O3 C25 N4 123.4(5) . .
O3 C25 C26 119.4(5) . .
N4 C25 C26 117.1(4) . .
C21 C22 C23 119.5(4) . .
C21 C22 N4 118.9(4) . .
C23 C22 N4 121.5(5) . .
C22 C21 C20 119.9(4) . .
C31 C26 C27 118.7(5) . .
C31 C26 C25 117.3(4) . .
C27 C26 C25 124.0(5) . .
C19 C24 C23 119.0(4) . .
O4 C18 C17 105.5(4) . .
C22 C23 C24 120.4(5) . .
C28 C27 C26 120.3(6) . .
C26 C31 C30 120.7(5) . .
C30 C29 C28 119.7(5) . .
C30 C29 C32 121.5(7) . .
C28 C29 C32 118.8(7) . .
N1 C17 C18 111.0(4) . .
C29 C28 C27 120.0(6) . .
C29 C30 C31 120.6(6) . .
N5 C32 C29 177.4(9) . .
C39 C40 C37 118.9(5) . .
C39 C40 N6 122.3(4) . .
C37 C40 N6 118.8(4) . .
C36 C37 C40 120.7(5) . .
C37 C36 C35 119.7(5) . .
C44 C43 C42 121.3(5) . .
O6 C41 N6 123.5(5) . .
O6 C41 C42 120.7(5) . .
N6 C41 C42 115.7(4) . .
C39 C38 C35 119.9(5) . .
C47 C42 C43 117.8(5) . .
C47 C42 C41 118.7(5) . .
C43 C42 C41 123.3(5) . .
C38 C35 C36 120.4(5) . .
C38 C35 O5 125.0(5) . .
C36 C35 O5 114.7(5) . .
C38 C39 C40 120.4(5) . .
C42 C47 C46 121.2(5) . .
C45 C46 C47 119.3(5) . .
C46 C45 C44 120.9(6) . .
C46 C45 C48 119.3(6) . .
C44 C45 C48 119.8(5) . .
N7 C48 C45 178.6(7) . .
O5 C34 C33 110.2(4) . .
C34 C33 N1 110.4(4) . .
C45 C44 C43 119.4(5) . .
N8 C51 O7 108(3) . .
C19 O4 C18 118.2(4) . .
C3 O1 C2 118.1(4) . .
C35 O5 C34 119.7(4) . .
C19 C20 C21 119.8(5) . .
C13 C14 C15 119.9(8) . .

loop_
_geom_bond_atom_site_label_1
_geom_bond_atom_site_label_2
_geom_bond_distance
_geom_bond_site_symmetry_2
Si1 F1 1.677(2) 2_565
Si1 F1 1.677(2) .
Si1 F3 1.687(2) .
Si1 F3 1.687(2) 2_565
Si1 F2 1.684(2) 2_565
Si1 F2 1.684(2) .
N6 C41 1.358(6) .
N6 C40 1.421(6) .
N4 C25 1.334(6) .
N4 C22 1.432(6) .
N1 C17 1.491(6) .
N1 C33 1.511(6) .
N1 C1 1.514(7) .
N2 C9 1.348(8) .
N2 C6 1.428(7) .
N7 C48 1.132(8) .
N5 C32 1.136(8) .
N3 C16 1.153(9) .
N8 C51 1.169(19) .
N8 C49 1.415(11) .
N8 C50 1.614(13) .
C3 C8 1.367(7) .
C3 C4 1.365(8) .
C3 O1 1.401(6) .
C1 C2 1.510(7) .
C8 C7 1.365(7) .
C6 C7 1.372(7) .
C6 C5 1.366(8) .
C10 C11 1.351(8) .
C10 C15 1.392(10) .
C10 C9 1.511(9) .
C2 O1 1.430(6) .
C11 C12 1.374(8) .
C4 C5 1.382(8) .
C13 C14 1.357(9) .
C13 C12 1.341(9) .
C13 C16 1.426(10) .
C9 O2 1.215(8) .
C15 C14 1.337(10) .
C19 C20 1.369(6) .
C19 C24 1.371(7) .
C19 O4 1.381(5) .
C25 O3 1.232(5) .
C25 C26 1.517(6) .
C22 C21 1.382(6) .
C22 C23 1.390(6) .
C21 C20 1.389(6) .
C26 C31 1.371(6) .
C26 C27 1.385(7) .
C24 C23 1.391(6) .
C18 O4 1.428(6) .
C18 C17 1.507(7) .
C27 C28 1.376(8) .
C31 C30 1.371(7) .
C29 C30 1.359(8) .
C29 C28 1.374(8) .
C29 C32 1.450(9) .
C40 C39 1.392(6) .
C40 C37 1.404(6) .
C37 C36 1.366(7) .
C36 C35 1.385(6) .
C43 C44 1.384(7) .
C43 C42 1.395(6) .
C41 O6 1.220(5) .
C41 C42 1.483(7) .
C38 C39 1.374(7) .
C38 C35 1.388(7) .
C42 C47 1.392(7) .
C35 O5 1.388(6) .
C47 C46 1.389(7) .
C46 C45 1.376(7) .
C45 C44 1.375(7) .
C45 C48 1.464(9) .
C34 O5 1.446(6) .
C34 C33 1.506(7) .
C51 O7 1.47(3) .
